data_2203203
loop_
_publ_author_name
'Margraf, G\"unter'
'Lerner, Hans-Wolfram'
'Wagner, Matthias'
'Bolte, Michael'

_publ_section_title
;
 The absolute structure of tetrakis(trimethylphosphine)copper(I)
 dichlorocopper(I)
;
_journal_issue 2
_journal_name_full 'Acta Crystallographica Section E'
_journal_page_first m186
_journal_page_last m187
_journal_paper_doi 10.1107/S1600536804000790
_journal_volume 60
_journal_year 2004
_chemical_formula_iupac '[Cu (C3 H9 P4)4] [Cu Cl2]'
_chemical_formula_moiety 'C12 H36 Cu1 P4 1+, Cl2 Cu1 1-'
_chemical_formula_sum 'C12 H36 Cl2 Cu2 P4'
_chemical_formula_weight 502.27
_chemical_name_systematic ?
_space_group_IT_number 198
_symmetry_cell_setting cubic
_symmetry_space_group_name_Hall 'P 2ac 2ab 3'
_symmetry_space_group_name_H-M 'P 21 3'
_atom_sites_solution_hydrogens geom
_atom_sites_solution_primary direct
_atom_sites_solution_secondary difmap
_audit_creation_method SHELXL-97
_cell_angle_alpha 90.00
_cell_angle_beta 90.00
_cell_angle_gamma 90.00
_cell_formula_units_Z 4
_cell_length_a 13.4832(11)
_cell_length_b 13.4832(11)
_cell_length_c 13.4832(11)
_cell_measurement_reflns_used 5949
_cell_measurement_temperature 173(2)
_cell_measurement_theta_max 31.3
_cell_measurement_theta_min 3.8
_cell_volume 2451.2(3)
_computing_cell_refinement X-AREA
_computing_data_collection 'X-AREA (Stoe & Cie, 2001)'
_computing_data_reduction X-AREA
_computing_molecular_graphics 'XP in SHELXTL-Plus (Sheldrick, 1991)'
_computing_publication_material 'SHELXL97 and PLATON (Spek, 1990)'
_computing_structure_refinement 'SHELXL97 (Sheldrick, 1997)'
_computing_structure_solution 'SHELXS97 (Sheldrick, 1990)'
_diffrn_ambient_temperature 173(2)
_diffrn_measured_fraction_theta_full 0.913
_diffrn_measured_fraction_theta_max 0.913
_diffrn_measurement_device_type 'Stoe IPDS-II two-circle'
_diffrn_measurement_method \w
_diffrn_radiation_monochromator graphite
_diffrn_radiation_source 'fine-focus sealed tube'
_diffrn_radiation_type MoK\a
_diffrn_radiation_wavelength 0.71073
_diffrn_reflns_av_R_equivalents 0.0275
_diffrn_reflns_av_sigmaI/netI 0.0229
_diffrn_reflns_limit_h_max 18
_diffrn_reflns_limit_h_min -18
_diffrn_reflns_limit_k_max 19
_diffrn_reflns_limit_k_min -11
_diffrn_reflns_limit_l_max 4
_diffrn_reflns_limit_l_min -18
_diffrn_reflns_number 4186
_diffrn_reflns_theta_full 31.32
_diffrn_reflns_theta_max 31.32
_diffrn_reflns_theta_min 3.70
_diffrn_standards_decay_% 0
_diffrn_standards_interval_time 0
_diffrn_standards_number 0
_exptl_absorpt_coefficient_mu 2.206
_exptl_absorpt_correction_T_max 0.521
_exptl_absorpt_correction_T_min 0.380
_exptl_absorpt_correction_type empirical
_exptl_absorpt_process_details '(MULABS; Spek, 1990; Blessing, 1995)'
_exptl_crystal_colour colourless
_exptl_crystal_density_diffrn 1.361
_exptl_crystal_density_method 'not measured'
_exptl_crystal_description block
_exptl_crystal_F_000 1040
_exptl_crystal_size_max 0.50
_exptl_crystal_size_mid 0.40
_exptl_crystal_size_min 0.30
_refine_diff_density_max 0.276
_refine_diff_density_min -0.368
_refine_ls_abs_structure_details 'Flack (1983), 686 Friedels'
_refine_ls_abs_structure_Flack -0.012(14)
_refine_ls_extinction_method none
_refine_ls_goodness_of_fit_ref 1.052
_refine_ls_hydrogen_treatment constr
_refine_ls_matrix_type full
_refine_ls_number_parameters 61
_refine_ls_number_reflns 2172
_refine_ls_number_restraints 0
_refine_ls_restrained_S_all 1.052
_refine_ls_R_factor_all 0.0328
_refine_ls_R_factor_gt 0.0307
_refine_ls_shift/su_max 0.001
_refine_ls_shift/su_mean 0.000
_refine_ls_structure_factor_coef Fsqd
_refine_ls_weighting_details 'calc w = 1/[\s^2^(Fo^2^)+(0.0565P)^2^] where P = (Fo^2^+2Fc^2^)/3'
_refine_ls_weighting_scheme calc
_refine_ls_wR_factor_gt 0.0788
_refine_ls_wR_factor_ref 0.0798
_reflns_number_gt 2035
_reflns_number_total 2172
_reflns_threshold_expression I>2\s(I)
_cod_data_source_file lh6159.cif
_cod_data_source_block I
_cod_depositor_comments
;
The following automatic conversions were performed:
'_symmetry_cell_setting' value 'Cubic' changed to 'cubic' according to
'/home/saulius/struct/CIF-dictionaries/cif_core.dic' dictionary named
'cif_core.dic' version 2.4.1 from
2010-06-29.

'_exptl_absorpt_correction_type' value 'Empirical' changed to
'empirical' according to
'/home/saulius/struct/CIF-dictionaries/cif_core.dic' dictionary named
'cif_core.dic' version 2.4.1 from 2010-06-29.

Automatic conversion script
Id: cif_fix_enum 1527 2010-12-29 10:47:43Z saulius 

The following automatic conversions were performed:

'_symmetry_cell_setting' value 'Cubic' changed to 'cubic' according
to /home/saulius/struct/CIF-dictionaries/cif_core.dic dictionary
named 'cif_core.dic' version 2.4.1 from
2010-06-29.

'_exptl_absorpt_correction_type' value 'Empirical'
changed to 'empirical' according to
/home/saulius/struct/CIF-dictionaries/cif_core.dic dictionary named
'cif_core.dic' version 2.4.1 from 2010-06-29.

Automatic conversion script
Id: cif_fix_values 1715 2011-07-08 13:25:40Z adriana 
;
_cod_database_code 2203203
_cod_database_fobs_code 2203203

loop_
_symmetry_equiv_pos_as_xyz
'x, y, z'
'-x+1/2, -y, z+1/2'
'x+1/2, -y+1/2, -z'
'-x, y+1/2, -z+1/2'
'z, x, y'
'-z+1/2, -x, y+1/2'
'z+1/2, -x+1/2, -y'
'-z, x+1/2, -y+1/2'
'y, z, x'
'y+1/2, -z+1/2, -x'
'-y, z+1/2, -x+1/2'
'-y+1/2, -z, x+1/2'

loop_
_atom_site_label
_atom_site_fract_x
_atom_site_fract_y
_atom_site_fract_z
_atom_site_U_iso_or_equiv
_atom_site_adp_type
_atom_site_calc_flag
_atom_site_refinement_flags
_atom_site_occupancy
_atom_site_type_symbol
Cu1 0.543243(16) 0.543243(16) 0.543243(16) 0.03172(9) Uani d S 1 Cu
P1 0.44661(4) 0.44661(4) 0.44661(4) 0.0444(2) Uani d S 1 P
P2 0.56283(4) 0.69364(4) 0.47078(5) 0.04043(13) Uani d . 1 P
C1 0.4214(5) 0.3225(3) 0.4927(5) 0.0959(16) Uani d . 1 C
H1A 0.3789 0.2872 0.4454 0.144 Uiso calc R 1 H
H1B 0.3876 0.3269 0.5569 0.144 Uiso calc R 1 H
H1C 0.4839 0.2864 0.5007 0.144 Uiso calc R 1 H
C2 0.6560(2) 0.7748(2) 0.5257(3) 0.0580(7) Uani d . 1 C
H2A 0.7195 0.7396 0.5295 0.087 Uiso calc R 1 H
H2B 0.6349 0.7940 0.5925 0.087 Uiso calc R 1 H
H2C 0.6636 0.8342 0.4846 0.087 Uiso calc R 1 H
C3 0.4546(2) 0.7750(2) 0.4689(5) 0.0833(14) Uani d . 1 C
H3A 0.3978 0.7392 0.4409 0.125 Uiso calc R 1 H
H3B 0.4688 0.8334 0.4281 0.125 Uiso calc R 1 H
H3C 0.4389 0.7960 0.5367 0.125 Uiso calc R 1 H
C4 0.6003(5) 0.6932(4) 0.3404(3) 0.0843(13) Uani d . 1 C
H4A 0.5550 0.6510 0.3023 0.127 Uiso calc R 1 H
H4B 0.6680 0.6674 0.3347 0.127 Uiso calc R 1 H
H4C 0.5979 0.7610 0.3143 0.127 Uiso calc R 1 H
Cu2 0.86620(2) 0.86620(2) 0.86620(2) 0.04708(13) Uani d S 1 Cu
Cl1 0.95586(7) 0.95586(7) 0.95586(7) 0.0914(6) Uani d S 1 Cl
Cl2 0.77738(7) 0.77738(7) 0.77738(7) 0.1003(7) Uani d S 1 Cl

loop_
_atom_site_aniso_label
_atom_site_aniso_U_11
_atom_site_aniso_U_22
_atom_site_aniso_U_33
_atom_site_aniso_U_12
_atom_site_aniso_U_13
_atom_site_aniso_U_23
Cu1 0.03172(9) 0.03172(9) 0.03172(9) -0.00126(8) -0.00126(8) -0.00126(8)
P1 0.0444(2) 0.0444(2) 0.0444(2) -0.0078(2) -0.0078(2) -0.0078(2)
P2 0.0357(3) 0.0370(2) 0.0487(3) -0.00312(18) -0.0048(2) 0.0080(2)
C1 0.121(4) 0.0518(17) 0.115(4) -0.037(2) -0.030(3) 0.005(2)
C2 0.0480(13) 0.0481(12) 0.078(2) -0.0162(10) -0.0082(13) 0.0053(13)
C3 0.0450(14) 0.0497(13) 0.155(4) 0.0053(11) -0.015(2) 0.024(2)
C4 0.125(4) 0.077(2) 0.0507(16) -0.012(2) 0.006(2) 0.0215(15)
Cu2 0.04708(13) 0.04708(13) 0.04708(13) -0.00266(12) -0.00266(12) -0.00266(12)
Cl1 0.0914(6) 0.0914(6) 0.0914(6) -0.0242(5) -0.0242(5) -0.0242(5)
Cl2 0.1003(7) 0.1003(7) 0.1003(7) -0.0301(6) -0.0301(6) -0.0301(6)

loop_
_atom_type_symbol
_atom_type_description
_atom_type_scat_dispersion_real
_atom_type_scat_dispersion_imag
_atom_type_scat_source
C C 0.0033 0.0016 'International Tables Vol C Tables 4.2.6.8 and 6.1.1.4'
H H 0.0000 0.0000 'International Tables Vol C Tables 4.2.6.8 and 6.1.1.4'
Cl Cl 0.1484 0.1585 'International Tables Vol C Tables 4.2.6.8 and 6.1.1.4'
Cu Cu 0.3201 1.2651 'International Tables Vol C Tables 4.2.6.8 and 6.1.1.4'
P P 0.1023 0.0942 'International Tables Vol C Tables 4.2.6.8 and 6.1.1.4'

loop_
_geom_angle_atom_site_label_1
_geom_angle_atom_site_label_2
_geom_angle_atom_site_label_3
_geom_angle_site_symmetry_1
_geom_angle_site_symmetry_3
_geom_angle
P1 Cu1 P2 . 5 109.570(18)
P1 Cu1 P2 . . 109.569(17)
P2 Cu1 P2 5 . 109.372(17)
P1 Cu1 P2 . 9 109.569(17)
P2 Cu1 P2 5 9 109.373(18)
P2 Cu1 P2 . 9 109.373(18)
C1 P1 C1 5 . 101.9(2)
C1 P1 C1 5 9 101.9(2)
C1 P1 C1 . 9 101.9(2)
C1 P1 Cu1 5 . 116.26(18)
C1 P1 Cu1 . . 116.26(18)
C1 P1 Cu1 9 . 116.26(18)
C2 P2 C3 . . 101.31(18)
C2 P2 C4 . . 101.7(2)
C3 P2 C4 . . 102.1(3)
C2 P2 Cu1 . . 116.23(11)
C3 P2 Cu1 . . 116.76(13)
C4 P2 Cu1 . . 116.35(15)
P1 C1 H1A . . 109.5
P1 C1 H1B . . 109.5
H1A C1 H1B . . 109.5
P1 C1 H1C . . 109.5
H1A C1 H1C . . 109.5
H1B C1 H1C . . 109.5
P2 C2 H2A . . 109.5
P2 C2 H2B . . 109.5
H2A C2 H2B . . 109.5
P2 C2 H2C . . 109.5
H2A C2 H2C . . 109.5
H2B C2 H2C . . 109.5
P2 C3 H3A . . 109.5
P2 C3 H3B . . 109.5
H3A C3 H3B . . 109.5
P2 C3 H3C . . 109.5
H3A C3 H3C . . 109.5
H3B C3 H3C . . 109.5
P2 C4 H4A . . 109.5
P2 C4 H4B . . 109.5
H4A C4 H4B . . 109.5
P2 C4 H4C . . 109.5
H4A C4 H4C . . 109.5
H4B C4 H4C . . 109.5
Cl2 Cu2 Cl1 . . 180.00(3)

loop_
_geom_bond_atom_site_label_1
_geom_bond_atom_site_label_2
_geom_bond_site_symmetry_2
_geom_bond_distance
Cu1 P1 . 2.2567(11)
Cu1 P2 5 2.2663(6)
Cu1 P2 . 2.2664(6)
Cu1 P2 9 2.2664(6)
P1 C1 5 1.818(4)
P1 C1 . 1.818(4)
P1 C1 9 1.818(4)
P2 C2 . 1.823(3)
P2 C3 . 1.826(3)
P2 C4 . 1.829(4)
C1 H1A . 0.9800
C1 H1B . 0.9800
C1 H1C . 0.9800
C2 H2A . 0.9800
C2 H2B . 0.9800
C2 H2C . 0.9800
C3 H3A . 0.9800
C3 H3B . 0.9800
C3 H3C . 0.9800
C4 H4A . 0.9800
C4 H4B . 0.9800
C4 H4C . 0.9800
Cu2 Cl2 . 2.0743(17)
Cu2 Cl1 . 2.0938(16)

loop_
_geom_torsion_atom_site_label_1
_geom_torsion_atom_site_label_2
_geom_torsion_atom_site_label_3
_geom_torsion_atom_site_label_4
_geom_torsion_site_symmetry_1
_geom_torsion_site_symmetry_4
_geom_torsion
P2 Cu1 P1 C1 5 5 -179.6(3)
P2 Cu1 P1 C1 . 5 60.4(3)
P2 Cu1 P1 C1 9 5 -59.6(3)
P2 Cu1 P1 C1 5 . -59.6(3)
P2 Cu1 P1 C1 . . -179.6(3)
P2 Cu1 P1 C1 9 . 60.4(3)
P2 Cu1 P1 C1 5 9 60.4(3)
P2 Cu1 P1 C1 . 9 -59.6(3)
P2 Cu1 P1 C1 9 9 -179.6(3)
P1 Cu1 P2 C2 . . -169.42(13)
P2 Cu1 P2 C2 5 . 70.46(13)
P2 Cu1 P2 C2 9 . -49.30(14)
P1 Cu1 P2 C3 . . 71.0(2)
P2 Cu1 P2 C3 5 . -49.1(2)
P2 Cu1 P2 C3 9 . -168.9(2)
P1 Cu1 P2 C4 . . -49.7(2)
P2 Cu1 P2 C4 5 . -169.8(2)
P2 Cu1 P2 C4 9 . 70.4(2)
